data_2016138
loop_
_publ_author_name
'Buni\(c, Tina'
'Tav\(car, Ga\(sper '
'Goreshnik, Evgeny'
'\(Zemva, Boris '

_publ_section_title
;
 Strontium tetrafluoridoborate and barium tetrafluoridoborate
;
_journal_coeditor_code FA3102
_journal_issue 9
_journal_name_full 'Acta Crystallographica Section C'
_journal_page_first i75
_journal_page_last i76
_journal_paper_doi 10.1107/S0108270107036864
_journal_volume 63
_journal_year 2007
_chemical_formula_iupac 'Ba (B F4)2'
_chemical_formula_moiety 'Ba 2+, 2(B F4 -)'
_chemical_formula_sum 'B2 Ba F8'
_chemical_formula_weight 310.96
_chemical_name_systematic
;
Barium tetrafluoridoborate
;
_space_group_IT_number 12
_symmetry_cell_setting monoclinic
_symmetry_space_group_name_Hall '-C 2y'
_symmetry_space_group_name_H-M 'C 1 2/m 1'
_atom_sites_solution_primary direct
_atom_sites_solution_secondary difmap
_audit_creation_method 'WinGX routine CIF_UPDATE'
_cell_angle_alpha 90.000
_cell_angle_beta 111.854(4)
_cell_angle_gamma 90.000
_cell_formula_units_Z 2
_cell_length_a 12.513(9)
_cell_length_b 5.0135(13)
_cell_length_c 4.7628(15)
_cell_measurement_reflns_used 51
_cell_measurement_temperature 200
_cell_measurement_theta_max 28.6986
_cell_measurement_theta_min 3.5065
_cell_volume 277.3(2)
_computing_cell_refinement CrystalClear
_computing_data_collection 'CrystalClear (Rigaku Corporation, 1999)'
_computing_data_reduction CrystalClear
_computing_molecular_graphics 'Diamond (Pennington, 1999)'
_computing_publication_material
;
WinGX (Version 1.70; Farrugia, 1999) and enCIFer (Version 1.2; Allen
<i>et al.</i>,  2004)
;
_computing_structure_refinement 'SHELXL97 (Sheldrick, 1997)'
_computing_structure_solution
;
SIR92 (Altomare <i>et al.</i>,  1993) and
TeXsan (Molecular Structure Corporation, 1999)
;
_database_code_amcsd 0010335
_diffrn_measured_fraction_theta_full 0.978
_diffrn_measured_fraction_theta_max 0.866
_diffrn_measurement_device 'Rigaku Mercury CCD'
_diffrn_measurement_method \w
_diffrn_radiation_type MoK\a
_diffrn_radiation_wavelength 0.71069
_diffrn_reflns_av_R_equivalents 0.0487
_diffrn_reflns_limit_h_max 6
_diffrn_reflns_limit_h_min -15
_diffrn_reflns_limit_k_max 6
_diffrn_reflns_limit_k_min -6
_diffrn_reflns_limit_l_max 6
_diffrn_reflns_limit_l_min -6
_diffrn_reflns_number 596
_diffrn_reflns_theta_full 25
_diffrn_reflns_theta_max 28.57
_diffrn_reflns_theta_min 3.51
_diffrn_standards_decay_% 0
_diffrn_standards_interval_count 0
_diffrn_standards_number 0
_exptl_absorpt_coefficient_mu 7.267
_exptl_absorpt_correction_T_max 0.650
_exptl_absorpt_correction_T_min 0.471
_exptl_absorpt_correction_type multi-scan
_exptl_absorpt_process_details '(Blessing, 1995)'
_exptl_crystal_colour Colourless
_exptl_crystal_density_diffrn 3.724
_exptl_crystal_density_method 'not measured'
_exptl_crystal_description Chunk
_exptl_crystal_F_000 276
_exptl_crystal_size_max 0.1
_exptl_crystal_size_mid 0.08
_exptl_crystal_size_min 0.06
_refine_diff_density_max 1.137
_refine_diff_density_min -1.110
_refine_ls_extinction_method none
_refine_ls_goodness_of_fit_ref 1.194
_refine_ls_matrix_type full
_refine_ls_number_parameters 32
_refine_ls_number_reflns 342
_refine_ls_number_restraints 0
_refine_ls_restrained_S_all 1.194
_refine_ls_R_factor_all 0.0290
_refine_ls_R_factor_gt 0.0290
_refine_ls_shift/su_max 0
_refine_ls_structure_factor_coef Fsqd
_refine_ls_weighting_details 'calc w=1/[\s^2^(Fo^2^)+(0.0297P)^2^+0.5815P] where P=(Fo^2^+2Fc^2^)/3'
_refine_ls_weighting_scheme calc
_refine_ls_wR_factor_gt 0.0699
_refine_ls_wR_factor_ref 0.0699
_reflns_number_gt 342
_reflns_number_total 342
_reflns_threshold_expression I>2\s(I)
_cod_data_source_file fa3102.cif
_cod_data_source_block I
_cod_original_sg_symbol_H-M 'C 2/m'
_cod_database_code 2016138
_cod_database_fobs_code 2016138
_amcsd_formula_title Ba(BF4)2

loop_
_space_group_symop_operation_xyz
'x, y, z'
'x, -y, z'
'x+1/2, y+1/2, z'
'x+1/2, -y+1/2, z'
'-x, -y, -z'
'-x, y, -z'
'-x+1/2, -y+1/2, -z'
'-x+1/2, y+1/2, -z'

loop_
_atom_site_type_symbol
_atom_site_label
_atom_site_fract_x
_atom_site_fract_y
_atom_site_fract_z
_atom_site_U_iso_or_equiv
_atom_site_adp_type
_atom_site_calc_flag
_atom_site_refinement_flags
_atom_site_occupancy
Ba Ba1 0.0000 0.0000 1.0000 0.0151(2) Uani d S 1
F F1 0.1010(4) 0.5000 0.9273(9) 0.0152(9) Uani d S 1
F F2 0.2704(3) 0.5000 0.8507(10) 0.0156(9) Uani d S 1
F F3 0.1154(3) 0.2718(7) 0.5323(7) 0.0206(7) Uani d . 1
B B1 0.1531(7) 0.5000 0.7084(17) 0.0118(15) Uani d S 1

loop_
_atom_site_aniso_label
_atom_site_aniso_U_11
_atom_site_aniso_U_22
_atom_site_aniso_U_33
_atom_site_aniso_U_12
_atom_site_aniso_U_13
_atom_site_aniso_U_23
Ba1 0.0149(3) 0.0145(4) 0.0135(3) 0.000 0.0026(2) 0.000
F1 0.0160(19) 0.017(2) 0.014(2) 0.000 0.0076(16) 0.000
F2 0.0106(19) 0.017(2) 0.018(2) 0.000 0.0038(16) 0.000
F3 0.0223(15) 0.0168(16) 0.0189(15) 0.0011(13) 0.0034(12) -0.0093(13)
B1 0.016(4) 0.009(4) 0.008(3) 0.000 0.003(3) 0.000

loop_
_atom_type_symbol
_atom_type_description
_atom_type_scat_dispersion_real
_atom_type_scat_dispersion_imag
_atom_type_scat_source
Ba Ba -0.3244 2.2819 'International Tables Vol C Tables 4.2.6.8 and 6.1.1.4'
F F 0.0171 0.0103 'International Tables Vol C Tables 4.2.6.8 and 6.1.1.4'
B B 0.0013 0.0007 'International Tables Vol C Tables 4.2.6.8 and 6.1.1.4'

loop_
_geom_angle_atom_site_label_1
_geom_angle_atom_site_label_2
_geom_angle_atom_site_label_3
_geom_angle_site_symmetry_1
_geom_angle_site_symmetry_3
_geom_angle
_geom_angle_publ_flag
F2 Ba1 F3 7_557 5_556 112.60(10) ?
F2 Ba1 F3 3_445 5_556 67.40(10) ?
F3 Ba1 F3 5_556 6_556 59.07(15) ?
F3 Ba1 F3 1_556 6_556 120.93(15) ?
F2 Ba1 F1 7_557 . 63.85(8) ?
F2 Ba1 F1 3_445 . 116.15(8) ?
F3 Ba1 F1 5_556 . 114.89(11) ?
F3 Ba1 F1 1_556 . 65.11(11) ?
F3 Ba1 F1 6_556 . 64.18(11) ?
F3 Ba1 F1 2_556 . 115.82(11) ?
F1 Ba1 F1 . 1_545 120.60(15) ?
F1 Ba1 F1 5_557 1_545 59.40(15) ?
Ba1 F1 Ba1 . 1_565 120.60(15) ?
F2 B1 F3 . . 111.0(4) y
F3 B1 F3 . 2_565 110.4(6) y
F2 B1 F1 . . 109.7(6) y
F3 B1 F1 . . 107.3(4) y

loop_
_geom_bond_atom_site_label_1
_geom_bond_atom_site_label_2
_geom_bond_site_symmetry_2
_geom_bond_distance
_geom_bond_publ_flag
Ba1 F2 7_557 2.690(5) y
Ba1 F3 5_556 2.765(3) y
Ba1 F1 . 2.886(2) y
Ba1 Ba1 1_554 4.7628(15) y
F1 B1 . 1.420(9) y
F2 B1 . 1.369(9) y
F3 B1 . 1.393(5) y

loop_
_cod_related_entry_id
_cod_related_entry_database
_cod_related_entry_code
1 AMCSD 0010335
